data_7152825
loop_
_publ_author_name
'Li, Xin'
'Wang, Feng'
'Dong, Nan'
'Cheng, Jin-Pei'

_publ_section_title
;
 Phosphine-containing Lewis base catalyzed cyclization of benzofuranone
 type electron-deficient alkenes with allenoates: a facile synthesis of
 spirocyclic benzofuranones.
;
_journal_issue 9
_journal_name_full 'Organic &amp; biomolecular chemistry'
_journal_page_first 1451
_journal_page_last 1455
_journal_paper_doi 10.1039/c3ob27288e
_journal_volume 11
_journal_year 2013
_chemical_formula_sum 'C21 H17 Br O4'
_chemical_formula_weight 413.26
_chemical_name_systematic
;
?
;
_space_group_IT_number 169
_symmetry_cell_setting hexagonal
_symmetry_space_group_name_Hall 'P 61'
_symmetry_space_group_name_H-M 'P 61'
_atom_sites_solution_hydrogens geom
_atom_sites_solution_primary direct
_atom_sites_solution_secondary difmap
_audit_creation_method SHELXL-97
_cell_angle_alpha 90.00
_cell_angle_beta 90.00
_cell_angle_gamma 120.00
_cell_formula_units_Z 6
_cell_length_a 14.959(2)
_cell_length_b 14.959(2)
_cell_length_c 14.020(3)
_cell_measurement_reflns_used 7302
_cell_measurement_temperature 113(2)
_cell_measurement_theta_max 27.8346
_cell_measurement_theta_min 1.5719
_cell_volume 2717.0(8)
_computing_cell_refinement crystalclear
_computing_data_collection crystalclear
_computing_data_reduction crystalclear
_computing_molecular_graphics 'Bruker SHELXTL'
_computing_publication_material 'Bruker SHELXTL'
_computing_structure_refinement 'SHELXL-97 (Sheldrick, 1997)'
_computing_structure_solution 'SHELXS-97 (Sheldrick, 1990)'
_diffrn_ambient_temperature 113(2)
_diffrn_measured_fraction_theta_full 1.000
_diffrn_measured_fraction_theta_max 1.000
_diffrn_measurement_device_type 'rigaku saturn'
_diffrn_measurement_method '\w scans'
_diffrn_radiation_monochromator confocal
_diffrn_radiation_source 'rotating anode'
_diffrn_radiation_type MoK\a
_diffrn_radiation_wavelength 0.71073
_diffrn_reflns_av_R_equivalents 0.0696
_diffrn_reflns_av_sigmaI/netI 0.0594
_diffrn_reflns_limit_h_max 19
_diffrn_reflns_limit_h_min -18
_diffrn_reflns_limit_k_max 19
_diffrn_reflns_limit_k_min -19
_diffrn_reflns_limit_l_max 18
_diffrn_reflns_limit_l_min -18
_diffrn_reflns_number 22900
_diffrn_reflns_theta_full 27.88
_diffrn_reflns_theta_max 27.88
_diffrn_reflns_theta_min 1.57
_diffrn_standards_decay_% 0
_diffrn_standards_interval_count 0
_diffrn_standards_interval_time 0
_diffrn_standards_number 0
_exptl_absorpt_coefficient_mu 2.293
_exptl_absorpt_correction_T_max 0.8032
_exptl_absorpt_correction_T_min 0.6570
_exptl_absorpt_correction_type multi-scan
_exptl_absorpt_process_details crystalclear
_exptl_crystal_density_diffrn 1.515
_exptl_crystal_density_method 'not measured'
_exptl_crystal_F_000 1260
_exptl_crystal_size_max 0.20
_exptl_crystal_size_mid 0.18
_exptl_crystal_size_min 0.10
_refine_diff_density_max 0.414
_refine_diff_density_min -0.287
_refine_diff_density_rms 0.063
_refine_ls_abs_structure_details 'Flack H D (1983), Acta Cryst. A39, 876-881'
_refine_ls_abs_structure_Flack -0.014(6)
_refine_ls_extinction_coef 0.0094(5)
_refine_ls_extinction_expression Fc^*^=kFc[1+0.001xFc^2^\l^3^/sin(2\q)]^-1/4^
_refine_ls_extinction_method SHELXL
_refine_ls_goodness_of_fit_ref 1.007
_refine_ls_hydrogen_treatment constr
_refine_ls_matrix_type full
_refine_ls_number_parameters 237
_refine_ls_number_reflns 4299
_refine_ls_number_restraints 1
_refine_ls_restrained_S_all 1.006
_refine_ls_R_factor_all 0.0383
_refine_ls_R_factor_gt 0.0337
_refine_ls_shift/su_max 0.002
_refine_ls_shift/su_mean 0.000
_refine_ls_structure_factor_coef Fsqd
_refine_ls_weighting_details 'calc w=1/[\s^2^(Fo^2^)+(0.0180P)^2^+0.0000P] where P=(Fo^2^+2Fc^2^)/3'
_refine_ls_weighting_scheme calc
_refine_ls_wR_factor_gt 0.0636
_refine_ls_wR_factor_ref 0.0657
_reflns_number_gt 3967
_reflns_number_total 4299
_reflns_threshold_expression >2sigma(I)
_cod_data_source_file c3ob27288e.txt
_cod_data_source_block shelxl
_cod_depositor_comments
;
The following automatic conversions were performed:

'_symmetry_cell_setting' value 'Hexagonal' changed to 'hexagonal'
according to /home/saulius/struct/CIF-dictionaries/cif_core.dic
dictionary named 'cif_core.dic' version 2.4.2 from
2011-04-26.

'_exptl_absorpt_correction_type' value 'MULTI-SCAN'
changed to 'multi-scan' according to
/home/saulius/struct/CIF-dictionaries/cif_core.dic dictionary named
'cif_core.dic' version 2.4.2 from
2011-04-26.

'_refine_ls_hydrogen_treatment' value 'CONSTR' changed
to 'constr' according to
/home/saulius/struct/CIF-dictionaries/cif_core.dic dictionary named
'cif_core.dic' version 2.4.2 from 2011-04-26.

Automatic conversion script
Id: cif_fix_values 1891 2012-01-12 08:04:46Z andrius 
;
_cod_original_cell_volume 2717.1(8)
_cod_original_sg_symbol_H-M P6(1)
_cod_database_code 7152825

loop_
_symmetry_equiv_pos_as_xyz
'x, y, z'
'-y, x-y, z+1/3'
'-x+y, -x, z+2/3'
'-x, -y, z+1/2'
'y, -x+y, z+5/6'
'x-y, x, z+1/6'

loop_
_atom_site_label
_atom_site_type_symbol
_atom_site_fract_x
_atom_site_fract_y
_atom_site_fract_z
_atom_site_U_iso_or_equiv
_atom_site_adp_type
_atom_site_occupancy
_atom_site_symmetry_multiplicity
_atom_site_calc_flag
_atom_site_refinement_flags
Br1 Br 0.83799(2) 0.73699(2) 0.100258(19) 0.03098(9) Uani 1 1 d .
O1 O 0.55881(13) 0.60363(13) -0.02427(12) 0.0205(4) Uani 1 1 d .
O2 O 0.64236(13) 0.51446(14) -0.00909(13) 0.0235(4) Uani 1 1 d .
O3 O 0.39418(13) 0.34368(13) 0.01437(14) 0.0262(4) Uani 1 1 d .
O4 O 0.37966(14) 0.23290(12) 0.13066(13) 0.0254(4) Uani 1 1 d .
C1 C 0.75115(18) 0.76631(19) 0.17712(18) 0.0205(5) Uani 1 1 d .
C2 C 0.7822(2) 0.86998(19) 0.1905(2) 0.0270(6) Uani 1 1 d .
H2 H 0.8433 0.9218 0.1606 0.032 Uiso 1 1 calc R
C3 C 0.7247(2) 0.8977(2) 0.2467(2) 0.0263(6) Uani 1 1 d .
H3 H 0.7454 0.9684 0.2553 0.032 Uiso 1 1 calc R
C4 C 0.6367(2) 0.8217(2) 0.29050(19) 0.0250(6) Uani 1 1 d .
H4 H 0.5966 0.8405 0.3294 0.030 Uiso 1 1 calc R
C5 C 0.60618(19) 0.71850(19) 0.27831(17) 0.0208(5) Uani 1 1 d .
H5 H 0.5460 0.6675 0.3099 0.025 Uiso 1 1 calc R
C6 C 0.66229(18) 0.68739(18) 0.22027(17) 0.0179(5) Uani 1 1 d .
C7 C 0.62649(18) 0.57471(18) 0.20353(17) 0.0186(5) Uani 1 1 d .
H7 H 0.6878 0.5711 0.1801 0.022 Uiso 1 1 calc R
C8 C 0.5844(2) 0.50260(18) 0.29114(18) 0.0242(6) Uani 1 1 d .
H8A H 0.6407 0.4999 0.3259 0.029 Uiso 1 1 calc R
H8B H 0.5481 0.5252 0.3355 0.029 Uiso 1 1 calc R
C9 C 0.51160(18) 0.40067(19) 0.24746(18) 0.0202(5) Uani 1 1 d .
H9 H 0.4842 0.3368 0.2804 0.024 Uiso 1 1 calc R
C10 C 0.48924(18) 0.40920(18) 0.15696(18) 0.0186(5) Uani 1 1 d .
C11 C 0.53979(17) 0.52068(17) 0.12577(17) 0.0160(5) Uani 1 1 d .
C12 C 0.46449(17) 0.55975(17) 0.11562(16) 0.0156(5) Uani 1 1 d .
C13 C 0.38515(17) 0.55037(18) 0.17329(18) 0.0192(5) Uani 1 1 d .
H13 H 0.3710 0.5157 0.2329 0.023 Uiso 1 1 calc R
C14 C 0.32672(18) 0.59334(19) 0.14110(19) 0.0215(5) Uani 1 1 d .
H14 H 0.2720 0.5880 0.1796 0.026 Uiso 1 1 calc R
C15 C 0.3466(2) 0.64357(19) 0.05430(19) 0.0231(5) Uani 1 1 d .
H15 H 0.3055 0.6722 0.0343 0.028 Uiso 1 1 calc R
C16 C 0.42622(19) 0.65296(18) -0.00452(18) 0.0229(5) Uani 1 1 d .
H16 H 0.4412 0.6881 -0.0639 0.028 Uiso 1 1 calc R
C17 C 0.48174(18) 0.60868(18) 0.02813(18) 0.0181(5) Uani 1 1 d .
C18 C 0.58713(18) 0.54210(17) 0.02563(17) 0.0179(5) Uani 1 1 d .
C19 C 0.41686(17) 0.32713(17) 0.09298(19) 0.0187(5) Uani 1 1 d .
C20 C 0.3048(2) 0.1473(2) 0.0738(2) 0.0297(6) Uani 1 1 d .
H20A H 0.3363 0.1426 0.0133 0.036 Uiso 1 1 calc R
H20B H 0.2450 0.1561 0.0588 0.036 Uiso 1 1 calc R
C21 C 0.2716(3) 0.0527(2) 0.1325(2) 0.0418(8) Uani 1 1 d .
H21A H 0.3317 0.0454 0.1472 0.063 Uiso 1 1 calc R
H21B H 0.2209 -0.0080 0.0968 0.063 Uiso 1 1 calc R
H21C H 0.2405 0.0584 0.1920 0.063 Uiso 1 1 calc R

loop_
_atom_site_aniso_label
_atom_site_aniso_U_11
_atom_site_aniso_U_22
_atom_site_aniso_U_33
_atom_site_aniso_U_23
_atom_site_aniso_U_13
_atom_site_aniso_U_12
Br1 0.02467(14) 0.03321(16) 0.03175(16) 0.00004(13) 0.00837(12) 0.01199(12)
O1 0.0254(9) 0.0237(9) 0.0153(9) 0.0019(7) 0.0011(7) 0.0146(8)
O2 0.0250(9) 0.0260(9) 0.0224(10) -0.0002(8) 0.0051(8) 0.0148(8)
O3 0.0278(9) 0.0257(9) 0.0247(10) 0.0008(8) -0.0052(9) 0.0132(8)
O4 0.0293(9) 0.0163(8) 0.0238(10) 0.0009(7) -0.0034(8) 0.0063(7)
C1 0.0197(12) 0.0260(13) 0.0176(12) 0.0007(11) -0.0020(10) 0.0127(10)
C2 0.0305(14) 0.0211(13) 0.0251(15) 0.0023(11) -0.0044(12) 0.0096(11)
C3 0.0369(15) 0.0195(13) 0.0235(15) -0.0020(11) -0.0053(12) 0.0148(12)
C4 0.0318(14) 0.0303(14) 0.0211(14) -0.0067(11) -0.0071(11) 0.0217(12)
C5 0.0205(12) 0.0261(12) 0.0160(13) -0.0020(11) -0.0026(10) 0.0118(10)
C6 0.0205(12) 0.0214(12) 0.0135(12) -0.0006(10) -0.0042(10) 0.0117(10)
C7 0.0201(12) 0.0221(12) 0.0154(12) 0.0004(10) -0.0005(10) 0.0119(10)
C8 0.0293(14) 0.0241(13) 0.0184(14) 0.0018(10) -0.0049(10) 0.0127(11)
C9 0.0203(12) 0.0208(12) 0.0188(14) 0.0028(10) 0.0004(10) 0.0097(10)
C10 0.0180(11) 0.0195(12) 0.0210(13) 0.0028(10) 0.0032(10) 0.0114(10)
C11 0.0164(11) 0.0174(11) 0.0164(12) 0.0006(9) 0.0014(9) 0.0102(9)
C12 0.0179(11) 0.0158(11) 0.0145(13) -0.0010(9) -0.0031(9) 0.0095(9)
C13 0.0178(12) 0.0202(12) 0.0189(13) 0.0005(10) 0.0011(10) 0.0089(10)
C14 0.0176(12) 0.0213(12) 0.0286(15) -0.0066(11) -0.0024(11) 0.0120(10)
C15 0.0254(13) 0.0209(12) 0.0273(15) -0.0043(11) -0.0069(11) 0.0149(11)
C16 0.0300(14) 0.0209(12) 0.0201(14) -0.0004(10) -0.0060(11) 0.0144(11)
C17 0.0195(12) 0.0181(11) 0.0172(12) -0.0022(10) -0.0012(10) 0.0098(10)
C18 0.0172(11) 0.0166(11) 0.0161(12) -0.0023(10) -0.0030(10) 0.0057(10)
C19 0.0172(11) 0.0207(11) 0.0206(13) 0.0001(11) 0.0013(11) 0.0114(9)
C20 0.0284(14) 0.0218(13) 0.0307(16) -0.0050(12) 0.0003(12) 0.0066(11)
C21 0.0517(19) 0.0232(14) 0.0395(19) 0.0006(13) 0.0071(15) 0.0104(14)

loop_
_atom_type_symbol
_atom_type_description
_atom_type_scat_dispersion_real
_atom_type_scat_dispersion_imag
_atom_type_scat_source
C C 0.0033 0.0016 'International Tables Vol C Tables 4.2.6.8 and 6.1.1.4'
H H 0.0000 0.0000 'International Tables Vol C Tables 4.2.6.8 and 6.1.1.4'
O O 0.0106 0.0060 'International Tables Vol C Tables 4.2.6.8 and 6.1.1.4'
Br Br -0.2901 2.4595 'International Tables Vol C Tables 4.2.6.8 and 6.1.1.4'

loop_
_geom_angle_atom_site_label_1
_geom_angle_atom_site_label_2
_geom_angle_atom_site_label_3
_geom_angle
C18 O1 C17 107.78(18)
C19 O4 C20 116.4(2)
C2 C1 C6 122.0(2)
C2 C1 Br1 116.60(19)
C6 C1 Br1 121.41(18)
C3 C2 C1 120.2(2)
C3 C2 H2 119.9
C1 C2 H2 119.9
C2 C3 C4 119.4(2)
C2 C3 H3 120.3
C4 C3 H3 120.3
C3 C4 C5 120.6(2)
C3 C4 H4 119.7
C5 C4 H4 119.7
C4 C5 C6 121.5(2)
C4 C5 H5 119.2
C6 C5 H5 119.2
C1 C6 C5 116.4(2)
C1 C6 C7 122.1(2)
C5 C6 C7 121.5(2)
C6 C7 C8 116.7(2)
C6 C7 C11 114.97(19)
C8 C7 C11 104.40(19)
C6 C7 H7 106.7
C8 C7 H7 106.7
C11 C7 H7 106.7
C9 C8 C7 102.80(19)
C9 C8 H8A 111.2
C7 C8 H8A 111.2
C9 C8 H8B 111.2
C7 C8 H8B 111.2
H8A C8 H8B 109.1
C10 C9 C8 112.5(2)
C10 C9 H9 123.8
C8 C9 H9 123.8
C9 C10 C19 128.1(2)
C9 C10 C11 111.7(2)
C19 C10 C11 119.9(2)
C10 C11 C12 113.28(18)
C10 C11 C18 114.82(19)
C12 C11 C18 100.88(19)
C10 C11 C7 101.27(19)
C12 C11 C7 116.64(19)
C18 C11 C7 110.56(18)
C13 C12 C17 119.7(2)
C13 C12 C11 132.2(2)
C17 C12 C11 108.0(2)
C12 C13 C14 117.9(2)
C12 C13 H13 121.1
C14 C13 H13 121.1
C15 C14 C13 121.4(2)
C15 C14 H14 119.3
C13 C14 H14 119.3
C14 C15 C16 121.1(2)
C14 C15 H15 119.5
C16 C15 H15 119.5
C17 C16 C15 116.4(2)
C17 C16 H16 121.8
C15 C16 H16 121.8
C16 C17 C12 123.5(2)
C16 C17 O1 124.3(2)
C12 C17 O1 112.1(2)
O2 C18 O1 121.3(2)
O2 C18 C11 128.8(2)
O1 C18 C11 109.86(19)
O3 C19 O4 124.2(2)
O3 C19 C10 123.3(2)
O4 C19 C10 112.6(2)
O4 C20 C21 106.2(2)
O4 C20 H20A 110.5
C21 C20 H20A 110.5
O4 C20 H20B 110.5
C21 C20 H20B 110.5
H20A C20 H20B 108.7
C20 C21 H21A 109.5
C20 C21 H21B 109.5
H21A C21 H21B 109.5
C20 C21 H21C 109.5
H21A C21 H21C 109.5
H21B C21 H21C 109.5

loop_
_geom_bond_atom_site_label_1
_geom_bond_atom_site_label_2
_geom_bond_distance
Br1 C1 1.900(2)
O1 C18 1.381(3)
O1 C17 1.401(3)
O2 C18 1.197(3)
O3 C19 1.215(3)
O4 C19 1.338(3)
O4 C20 1.447(3)
C1 C2 1.391(3)
C1 C6 1.399(3)
C2 C3 1.374(4)
C2 H2 0.9500
C3 C4 1.381(4)
C3 H3 0.9500
C4 C5 1.385(3)
C4 H4 0.9500
C5 C6 1.405(3)
C5 H5 0.9500
C6 C7 1.510(3)
C7 C8 1.546(3)
C7 C11 1.573(3)
C7 H7 1.0000
C8 C9 1.492(3)
C8 H8A 0.9900
C8 H8B 0.9900
C9 C10 1.334(3)
C9 H9 0.9500
C10 C19 1.468(3)
C10 C11 1.511(3)
C11 C12 1.513(3)
C11 C18 1.532(3)
C12 C13 1.384(3)
C12 C17 1.385(3)
C13 C14 1.394(3)
C13 H13 0.9500
C14 C15 1.382(4)
C14 H14 0.9500
C15 C16 1.396(4)
C15 H15 0.9500
C16 C17 1.374(3)
C16 H16 0.9500
C20 C21 1.491(4)
C20 H20A 0.9900
C20 H20B 0.9900
C21 H21A 0.9800
C21 H21B 0.9800
C21 H21C 0.9800

loop_
_geom_torsion_atom_site_label_1
_geom_torsion_atom_site_label_2
_geom_torsion_atom_site_label_3
_geom_torsion_atom_site_label_4
_geom_torsion
C6 C1 C2 C3 -0.6(4)
Br1 C1 C2 C3 -178.7(2)
C1 C2 C3 C4 0.7(4)
C2 C3 C4 C5 0.1(4)
C3 C4 C5 C6 -1.0(4)
C2 C1 C6 C5 -0.3(4)
Br1 C1 C6 C5 177.72(18)
C2 C1 C6 C7 178.0(2)
Br1 C1 C6 C7 -3.9(3)
C4 C5 C6 C1 1.1(4)
C4 C5 C6 C7 -177.3(2)
C1 C6 C7 C8 139.7(2)
C5 C6 C7 C8 -42.0(3)
C1 C6 C7 C11 -97.5(3)
C5 C6 C7 C11 80.7(3)
C6 C7 C8 C9 152.8(2)
C11 C7 C8 C9 24.8(2)
C7 C8 C9 C10 -14.3(3)
C8 C9 C10 C19 -176.5(2)
C8 C9 C10 C11 -3.0(3)
C9 C10 C11 C12 -107.1(2)
C19 C10 C11 C12 66.9(3)
C9 C10 C11 C18 137.7(2)
C19 C10 C11 C18 -48.2(3)
C9 C10 C11 C7 18.6(3)
C19 C10 C11 C7 -167.4(2)
C6 C7 C11 C10 -155.18(19)
C8 C7 C11 C10 -26.1(2)
C6 C7 C11 C12 -31.8(3)
C8 C7 C11 C12 97.4(2)
C6 C7 C11 C18 82.7(2)
C8 C7 C11 C18 -148.21(19)
C10 C11 C12 C13 45.4(4)
C18 C11 C12 C13 168.7(2)
C7 C11 C12 C13 -71.6(3)
C10 C11 C12 C17 -131.2(2)
C18 C11 C12 C17 -8.0(2)
C7 C11 C12 C17 111.8(2)
C17 C12 C13 C14 -1.4(3)
C11 C12 C13 C14 -177.8(2)
C12 C13 C14 C15 0.2(4)
C13 C14 C15 C16 0.1(4)
C14 C15 C16 C17 0.8(4)
C15 C16 C17 C12 -2.1(4)
C15 C16 C17 O1 174.9(2)
C13 C12 C17 C16 2.5(4)
C11 C12 C17 C16 179.7(2)
C13 C12 C17 O1 -174.9(2)
C11 C12 C17 O1 2.2(3)
C18 O1 C17 C16 -172.0(2)
C18 O1 C17 C12 5.4(3)
C17 O1 C18 O2 170.4(2)
C17 O1 C18 C11 -10.7(2)
C10 C11 C18 O2 -47.7(3)
C12 C11 C18 O2 -169.8(2)
C7 C11 C18 O2 66.1(3)
C10 C11 C18 O1 133.6(2)
C12 C11 C18 O1 11.5(2)
C7 C11 C18 O1 -112.6(2)
C20 O4 C19 O3 -2.5(3)
C20 O4 C19 C10 177.9(2)
C9 C10 C19 O3 172.8(3)
C11 C10 C19 O3 -0.2(3)
C9 C10 C19 O4 -7.7(4)
C11 C10 C19 O4 179.4(2)
C19 O4 C20 C21 -177.2(2)
